data_7713895
loop_
_publ_author_name
'Hou, Hongwei'
'Shao, Zhichao'
'Cheng, Haoran'
'Wei, Yi'
'Chen, Junshuai'
'Gao, Kexin'
'Fang, Zhe'
'Yan, Yangshuang'
'Mi, Liwei'

_publ_section_title
;
 Cationic metal-organic framework with charge separation effect as a high
 output triboelectric nanogenerator material for self-powered
 anticorrosion
;
_journal_name_full 'Dalton Transactions'
_journal_paper_doi 10.1039/D3DT02185H
_journal_year 2023
_chemical_formula_moiety 'C21 H17 Cu N5 O5, N O3, H1.5 O0.5'
_chemical_formula_sum 'C21 H18 Cu N6 O8.5'
_chemical_formula_weight 553.95
_space_group_crystal_system monoclinic
_space_group_IT_number 14
_space_group_name_Hall '-P 2yn'
_space_group_name_H-M_alt 'P 1 21/n 1'
_atom_sites_solution_hydrogens mixed
_atom_sites_solution_primary direct
_audit_creation_date 2023-08-09
_audit_creation_method
;
Olex2 1.2-beta
(compiled 2017.03.28 svn.r3405 for OlexSys, GUI svn.r5337)
;
_audit_update_record
;
2023-08-09 deposited with the CCDC.	2023-09-01 downloaded from the CCDC.
;
_cell_angle_alpha 90
_cell_angle_beta 90.685(2)
_cell_angle_gamma 90
_cell_formula_units_Z 4
_cell_length_a 10.3397(6)
_cell_length_b 14.6943(8)
_cell_length_c 14.9974(8)
_cell_measurement_reflns_used 9846
_cell_measurement_temperature 273(2)
_cell_measurement_theta_max 27.36
_cell_measurement_theta_min 2.41
_cell_volume 2278.5(2)
_computing_cell_refinement 'SAINT v8.37A (Bruker, 2015)'
_computing_data_reduction 'SAINT v8.37A (Bruker, 2015)'
_computing_molecular_graphics 'Olex2 (Dolomanov et al., 2009)'
_computing_publication_material 'Olex2 (Dolomanov et al., 2009)'
_computing_structure_refinement 'ShelXL (Sheldrick, 2015)'
_computing_structure_solution 'SIR2004 (Burla et al., 2007)'
_diffrn_ambient_temperature 273.15
_diffrn_measured_fraction_theta_full 1.000
_diffrn_measured_fraction_theta_max 0.998
_diffrn_measurement_device_type 'Bruker APEX-II CCD'
_diffrn_measurement_method '\f and \w scans'
_diffrn_radiation_type MoK\a
_diffrn_radiation_wavelength 0.71073
_diffrn_reflns_av_R_equivalents 0.0466
_diffrn_reflns_av_unetI/netI 0.0191
_diffrn_reflns_Laue_measured_fraction_full 1.000
_diffrn_reflns_Laue_measured_fraction_max 0.998
_diffrn_reflns_limit_h_max 13
_diffrn_reflns_limit_h_min -13
_diffrn_reflns_limit_k_max 19
_diffrn_reflns_limit_k_min -19
_diffrn_reflns_limit_l_max 19
_diffrn_reflns_limit_l_min -19
_diffrn_reflns_number 86105
_diffrn_reflns_point_group_measured_fraction_full 1.000
_diffrn_reflns_point_group_measured_fraction_max 0.998
_diffrn_reflns_theta_full 25.242
_diffrn_reflns_theta_max 27.597
_diffrn_reflns_theta_min 1.940
_diffrn_standards_number 0
_exptl_absorpt_coefficient_mu 1.023
_exptl_absorpt_correction_T_max 0.7456
_exptl_absorpt_correction_T_min 0.7190
_exptl_absorpt_correction_type multi-scan
_exptl_absorpt_process_details
;
SADABS-2016/2 (Bruker,2016/2) was used for absorption correction.
wR2(int) was 0.0612 before and 0.0520 after correction.
The Ratio of minimum to maximum transmission is 0.9643.
The \l/2 correction factor is Not present.
;
_exptl_crystal_colour brown
_exptl_crystal_colour_primary brown
_exptl_crystal_density_diffrn 1.615
_exptl_crystal_description block
_exptl_crystal_F_000 1132
_exptl_crystal_size_max 0.13
_exptl_crystal_size_mid 0.12
_exptl_crystal_size_min 0.12
_refine_diff_density_max 1.715
_refine_diff_density_min -0.538
_refine_diff_density_rms 0.075
_refine_ls_extinction_method none
_refine_ls_goodness_of_fit_ref 1.089
_refine_ls_hydrogen_treatment mixed
_refine_ls_matrix_type full
_refine_ls_number_parameters 342
_refine_ls_number_reflns 5291
_refine_ls_number_restraints 3
_refine_ls_restrained_S_all 1.089
_refine_ls_R_factor_all 0.0492
_refine_ls_R_factor_gt 0.0375
_refine_ls_shift/su_max 0.000
_refine_ls_shift/su_mean 0.000
_refine_ls_structure_factor_coef Fsqd
_refine_ls_weighting_details 'w=1/[\s^2^(Fo^2^)+(0.0520P)^2^+2.6777P] where P=(Fo^2^+2Fc^2^)/3'
_refine_ls_weighting_scheme calc
_refine_ls_wR_factor_gt 0.1006
_refine_ls_wR_factor_ref 0.1070
_reflns_Friedel_coverage 0.000
_reflns_number_gt 4448
_reflns_number_total 5291
_reflns_threshold_expression 'I > 2\s(I)'
_cod_data_source_file d3dt02185h2.cif
_cod_data_source_block mo_180629f_0ma_a
_cod_original_formula_sum 'C21 H18 Cu N6 O8.50'
_cod_database_code 7713895
_shelx_shelxl_version_number 2018/3
_shelx_space_group_comment
;
The symmetry employed for this shelxl refinement is uniquely defined
by the following loop, which should always be used as a source of
symmetry information in preference to the above space-group names.
They are only intended as comments.
;
_shelx_estimated_absorpt_t_max 0.887
_shelx_estimated_absorpt_t_min 0.879
_olex2_refinement_description
;
1. Fixed Uiso
 At 1.2 times of:
  All C(H) groups, All C(H,H) groups
 At 1.5 times of:
  All O(H) groups, All O(H,H) groups
2. Restrained distances
 O11-H11A
 0.85 with sigma of 0.02
 O11-H11B
 0.85 with sigma of 0.02
 H11A-H11B
 1.42 with sigma of 0.02
3. Others
 Fixed Sof: O11(0.5) H11A(0.5)
4.a Free rotating group:
 O11(H11A)
4.b Rotating group:
 O003(H00A,H00B)
4.c Secondary CH2 refined with riding coordinates:
 C00P(H00C,H00E)
4.d Aromatic/amide H refined with riding coordinates:
 C00D(H00D), C00H(H00H), C00I(H00I), C00J(H00J), C00M(H00M), C00O(H00O),
 C00Q(H00Q), C00R(H00R), C00S(H00S), C00T(H00T), C00U(H00U), C00V(H00V),
 C00W(H00W)
;
_olex2_submission_special_instructions 'No special instructions were received'

loop_
_space_group_symop_operation_xyz
'x, y, z'
'-x+1/2, y+1/2, -z+1/2'
'-x, -y, -z'
'x-1/2, -y-1/2, z-1/2'

loop_
_atom_site_label
_atom_site_type_symbol
_atom_site_fract_x
_atom_site_fract_y
_atom_site_fract_z
_atom_site_U_iso_or_equiv
_atom_site_adp_type
_atom_site_occupancy
_atom_site_site_symmetry_order
_atom_site_calc_flag
_atom_site_refinement_flags_posn
_atom_site_refinement_flags_adp
_atom_site_refinement_flags_occupancy
_atom_site_disorder_assembly
_atom_site_disorder_group
Cu01 Cu 0.28891(2) 0.56376(2) 0.34635(2) 0.01655(9) Uani 1 1 d . . . . .
O002 O 0.25762(15) 0.66414(11) 0.43142(11) 0.0221(3) Uani 1 1 d . . . . .
O003 O 0.40312(16) 0.64430(12) 0.27428(11) 0.0254(4) Uani 1 1 d . . . . .
H00A H 0.431067 0.687766 0.306555 0.038 Uiso 1 1 d GR . . . .
H00B H 0.358182 0.670131 0.233763 0.038 Uiso 1 1 d GR . . . .
O004 O 0.62286(17) 0.91368(13) 0.75346(12) 0.0299(4) Uani 1 1 d . . . . .
O005 O 0.44851(18) 0.61290(12) 0.47795(14) 0.0354(5) Uani 1 1 d . . . . .
N006 N 0.27616(19) 0.87249(13) 0.61818(13) 0.0201(4) Uani 1 1 d . . . . .
O007 O 0.72059(18) 0.81538(17) 0.66259(14) 0.0450(6) Uani 1 1 d . . . . .
N008 N -0.1307(2) 0.04084(13) 0.78057(13) 0.0234(4) Uani 1 1 d . . . . .
N009 N 0.19544(19) 0.47331(13) 0.42313(13) 0.0211(4) Uani 1 1 d . . . . .
N00A N 0.0160(2) 0.26294(15) 0.56534(15) 0.0310(5) Uani 1 1 d . . . . .
N0B N 0.0577(2) 0.24940(16) 0.64212(16) 0.0344(5) Uani 1 1 d . . . . .
C00C C 0.4980(2) 0.83945(16) 0.64215(15) 0.0216(5) Uani 1 1 d . . . . .
C00D C 0.3899(2) 0.89068(15) 0.65944(15) 0.0222(5) Uani 1 1 d . . . . .
H00D H 0.395178 0.938397 0.700057 0.027 Uiso 1 1 calc R . . . .
C00E C 0.3596(2) 0.66865(15) 0.47920(15) 0.0215(5) Uani 1 1 d . . . . .
C00F C 0.3700(2) 0.74889(15) 0.54153(15) 0.0201(4) Uani 1 1 d . . . . .
C00G C 0.0792(2) 0.96255(17) 0.56694(16) 0.0238(5) Uani 1 1 d . . . . .
C00H C 0.2652(2) 0.80305(15) 0.55976(15) 0.0201(4) Uani 1 1 d . . . . .
H00H H 0.186213 0.791739 0.531619 0.024 Uiso 1 1 calc R . . . .
C00I C 0.4881(2) 0.76828(16) 0.58225(15) 0.0225(5) Uani 1 1 d . . . . .
H00I H 0.560528 0.733399 0.569211 0.027 Uiso 1 1 calc R . . . .
C00J C -0.0058(2) 0.06056(17) 0.79512(17) 0.0269(5) Uani 1 1 d . . . . .
H00J H 0.039943 0.026591 0.837229 0.032 Uiso 1 1 calc R . . . .
C00K C 0.0816(3) 0.33635(17) 0.52114(17) 0.0286(5) Uani 1 1 d . . . . .
C00L C -0.0101(3) 0.17745(17) 0.68627(17) 0.0282(5) Uani 1 1 d . . . . .
C00M C 0.0768(3) 0.44391(18) 0.40296(19) 0.0323(6) Uani 1 1 d . . . . .
H00M H 0.032489 0.470659 0.355423 0.039 Uiso 1 1 calc R . . . .
C00N C 0.6254(2) 0.85843(17) 0.69012(16) 0.0238(5) Uani 1 1 d . . . . .
C00O C 0.0581(3) 0.12887(18) 0.75061(17) 0.0299(5) Uani 1 1 d . . . . .
H00O H 0.144306 0.141972 0.763361 0.036 Uiso 1 1 calc R . . . .
C00P C 0.1591(2) 0.92618(17) 0.64399(16) 0.0270(5) Uani 1 1 d . . . . .
H00C H 0.186985 0.977076 0.680668 0.032 Uiso 1 1 calc R . . . .
H00E H 0.104431 0.887843 0.680279 0.032 Uiso 1 1 calc R . . . .
C00Q C -0.0452(3) 0.92989(18) 0.55215(18) 0.0301(5) Uani 1 1 d . . . . .
H00Q H -0.076471 0.882774 0.587235 0.036 Uiso 1 1 calc R . . . .
C00R C 0.1234(2) 1.03315(19) 0.51452(18) 0.0311(6) Uani 1 1 d . . . . .
H00R H 0.206240 1.056102 0.523999 0.037 Uiso 1 1 calc R . . . .
C00S C -0.1398(3) 0.15878(19) 0.67146(19) 0.0356(6) Uani 1 1 d . . . . .
H00S H -0.187541 0.191934 0.629768 0.043 Uiso 1 1 calc R . . . .
C00T C 0.0171(3) 0.3752(2) 0.4500(2) 0.0367(6) Uani 1 1 d . . . . .
H00T H -0.065403 0.355537 0.433764 0.044 Uiso 1 1 calc R . . . .
C00U C 0.2053(3) 0.3663(2) 0.54247(19) 0.0363(6) Uani 1 1 d . . . . .
H00U H 0.251500 0.340710 0.589818 0.044 Uiso 1 1 calc R . . . .
C00V C -0.1968(3) 0.0900(2) 0.71979(19) 0.0349(6) Uani 1 1 d . . . . .
H00V H -0.283874 0.077189 0.709947 0.042 Uiso 1 1 calc R . . . .
C00W C 0.2583(3) 0.43480(18) 0.49181(19) 0.0322(6) Uani 1 1 d . . . . .
H00W H 0.341164 0.455099 0.506013 0.039 Uiso 1 1 calc R . . . .
N0X N 0.5968(3) 0.8281(2) 0.2876(3) 0.0609(9) Uani 1 1 d . . . . .
O00Y O 0.6399(3) 0.7767(2) 0.2303(3) 0.0928(11) Uani 1 1 d . . . . .
O00Z O 0.5162(4) 0.7993(3) 0.3418(3) 0.1172(16) Uani 1 1 d . . . . .
O010 O 0.6335(4) 0.9059(2) 0.2890(4) 0.1314(19) Uani 1 1 d . . . . .
O11 O 0.4167(5) 0.9508(3) 0.4427(3) 0.0464(11) Uani 0.5 1 d D . P . .
H11A H 0.446924 0.985602 0.483090 0.070 Uiso 0.5 1 d DG . P . .
H11B H 0.471(3) 0.923(2) 0.416(2) 0.063(13) Uiso 1 1 d D . . . .

loop_
_atom_site_aniso_label
_atom_site_aniso_U_11
_atom_site_aniso_U_22
_atom_site_aniso_U_33
_atom_site_aniso_U_23
_atom_site_aniso_U_13
_atom_site_aniso_U_12
Cu01 0.01849(14) 0.01429(14) 0.01689(14) -0.00191(10) 0.00068(10) -0.00140(10)
O002 0.0221(8) 0.0201(8) 0.0238(8) -0.0069(6) -0.0043(6) 0.0011(6)
O003 0.0249(9) 0.0261(9) 0.0251(9) 0.0022(7) -0.0002(7) -0.0050(7)
O004 0.0263(9) 0.0318(9) 0.0313(10) -0.0118(8) -0.0099(7) 0.0035(7)
O005 0.0327(10) 0.0276(10) 0.0456(11) -0.0148(8) -0.0139(8) 0.0131(8)
N006 0.0222(9) 0.0189(9) 0.0191(9) -0.0025(7) -0.0019(7) 0.0033(7)
O007 0.0253(10) 0.0635(15) 0.0461(12) -0.0292(11) -0.0058(9) 0.0063(9)
N008 0.0266(10) 0.0200(9) 0.0236(10) 0.0056(8) 0.0043(8) 0.0010(8)
N009 0.0227(10) 0.0181(9) 0.0227(10) 0.0005(8) 0.0033(8) -0.0004(8)
N00A 0.0333(12) 0.0266(11) 0.0330(12) 0.0071(9) 0.0048(9) -0.0003(9)
N0B 0.0415(13) 0.0288(12) 0.0331(12) 0.0053(9) 0.0057(10) -0.0062(10)
C00C 0.0223(11) 0.0216(11) 0.0208(11) -0.0014(9) -0.0040(9) -0.0022(9)
C00D 0.0277(12) 0.0190(11) 0.0199(11) -0.0041(9) -0.0045(9) -0.0012(9)
C00E 0.0248(11) 0.0183(11) 0.0214(11) -0.0026(9) -0.0017(9) 0.0010(9)
C00F 0.0236(11) 0.0178(10) 0.0189(10) -0.0029(8) -0.0019(9) -0.0001(9)
C00G 0.0239(12) 0.0233(11) 0.0242(11) -0.0048(9) -0.0008(9) 0.0072(9)
C00H 0.0218(11) 0.0190(10) 0.0193(10) -0.0010(8) -0.0035(8) -0.0013(9)
C00I 0.0227(11) 0.0216(11) 0.0230(11) -0.0023(9) -0.0029(9) 0.0025(9)
C00J 0.0297(13) 0.0262(12) 0.0247(12) 0.0045(10) 0.0005(10) 0.0006(10)
C00K 0.0301(13) 0.0254(12) 0.0304(13) 0.0038(10) 0.0067(10) -0.0018(10)
C00L 0.0371(14) 0.0201(11) 0.0276(12) 0.0016(9) 0.0099(10) -0.0023(10)
C00M 0.0281(13) 0.0353(14) 0.0334(14) 0.0120(11) -0.0041(11) -0.0071(11)
C00N 0.0222(11) 0.0266(12) 0.0225(11) -0.0012(9) -0.0035(9) -0.0022(9)
C00O 0.0311(13) 0.0290(13) 0.0296(13) 0.0006(10) 0.0023(10) -0.0055(10)
C00P 0.0269(12) 0.0305(13) 0.0235(12) -0.0056(10) -0.0003(9) 0.0099(10)
C00Q 0.0283(13) 0.0281(13) 0.0339(13) 0.0045(10) 0.0011(10) -0.0005(10)
C00R 0.0217(12) 0.0343(14) 0.0372(14) 0.0026(11) -0.0034(10) -0.0024(10)
C00S 0.0373(15) 0.0321(14) 0.0374(15) 0.0181(12) 0.0010(12) 0.0042(12)
C00T 0.0300(14) 0.0392(15) 0.0407(15) 0.0118(12) -0.0032(12) -0.0117(12)
C00U 0.0344(14) 0.0385(15) 0.0358(14) 0.0176(12) -0.0032(11) -0.0025(12)
C00V 0.0292(13) 0.0347(14) 0.0408(15) 0.0179(12) 0.0007(11) 0.0014(11)
C00W 0.0261(13) 0.0338(14) 0.0366(14) 0.0115(11) -0.0045(11) -0.0057(11)
N0X 0.0479(17) 0.0383(16) 0.097(3) -0.0062(16) -0.0021(17) -0.0124(13)
O00Y 0.084(2) 0.082(2) 0.114(3) -0.038(2) 0.026(2) -0.0231(18)
O00Z 0.132(3) 0.104(3) 0.117(3) -0.056(2) 0.062(3) -0.072(3)
O010 0.079(2) 0.0347(16) 0.281(6) -0.025(3) 0.021(3) -0.0156(16)
O11 0.054(3) 0.045(3) 0.041(3) 0.003(2) 0.011(2) 0.003(2)

loop_
_atom_type_symbol
_atom_type_description
_atom_type_scat_dispersion_real
_atom_type_scat_dispersion_imag
_atom_type_scat_source
C C 0.0033 0.0016 'International Tables Vol C Tables 4.2.6.8 and 6.1.1.4'
H H 0.0000 0.0000 'International Tables Vol C Tables 4.2.6.8 and 6.1.1.4'
Cu Cu 0.3201 1.2651 'International Tables Vol C Tables 4.2.6.8 and 6.1.1.4'
N N 0.0061 0.0033 'International Tables Vol C Tables 4.2.6.8 and 6.1.1.4'
O O 0.0106 0.0060 'International Tables Vol C Tables 4.2.6.8 and 6.1.1.4'

loop_
_geom_angle_atom_site_label_1
_geom_angle_atom_site_label_2
_geom_angle_atom_site_label_3
_geom_angle
_geom_angle_site_symmetry_1
_geom_angle_site_symmetry_3
_geom_angle_publ_flag
O002 Cu01 O003 90.54(7) . . ?
O002 Cu01 O004 99.31(7) . 4_575 ?
O002 Cu01 N008 163.17(8) . 4_665 ?
O002 Cu01 N009 92.29(7) . . ?
O003 Cu01 O004 91.70(7) . 4_575 ?
O003 Cu01 N008 86.38(8) . 4_665 ?
O003 Cu01 N009 172.36(8) . . ?
N008 Cu01 O004 97.31(8) 4_665 4_575 ?
N008 Cu01 N009 88.86(8) 4_665 . ?
N009 Cu01 O004 94.84(7) . 4_575 ?
C00E O002 Cu01 105.18(14) . . ?
Cu01 O003 H00A 109.6 . . ?
Cu01 O003 H00B 109.2 . . ?
H00A O003 H00B 104.5 . . ?
C00N O004 Cu01 123.36(16) . 4_676 ?
C00D N006 C00H 120.9(2) . . ?
C00D N006 C00P 118.62(19) . . ?
C00H N006 C00P 120.3(2) . . ?
C00J N008 Cu01 119.27(16) . 4_566 ?
C00J N008 C00V 118.4(2) . . ?
C00V N008 Cu01 122.23(18) . 4_566 ?
C00M N009 Cu01 122.10(17) . . ?
C00M N009 C00W 118.4(2) . . ?
C00W N009 Cu01 119.21(17) . . ?
N0B N00A C00K 112.7(2) . . ?
N00A N0B C00L 112.3(2) . . ?
C00D C00C C00I 118.9(2) . . ?
C00D C00C C00N 120.8(2) . . ?
C00I C00C C00N 120.3(2) . . ?
N006 C00D C00C 120.7(2) . . ?
N006 C00D H00D 119.6 . . ?
C00C C00D H00D 119.6 . . ?
O002 C00E C00F 116.3(2) . . ?
O005 C00E O002 124.9(2) . . ?
O005 C00E C00F 118.8(2) . . ?
C00H C00F C00E 121.7(2) . . ?
C00H C00F C00I 119.0(2) . . ?
C00I C00F C00E 119.3(2) . . ?
C00Q C00G C00P 119.8(2) . . ?
C00R C00G C00P 121.2(2) . . ?
C00R C00G C00Q 118.7(2) . . ?
N006 C00H C00F 120.5(2) . . ?
N006 C00H H00H 119.8 . . ?
C00F C00H H00H 119.8 . . ?
C00C C00I C00F 119.9(2) . . ?
C00C C00I H00I 120.0 . . ?
C00F C00I H00I 120.0 . . ?
N008 C00J H00J 118.5 . . ?
N008 C00J C00O 123.1(2) . . ?
C00O C00J H00J 118.5 . . ?
C00T C00K N00A 116.1(2) . . ?
C00T C00K C00U 119.0(2) . . ?
C00U C00K N00A 124.7(2) . . ?
C00O C00L N0B 117.0(2) . . ?
C00S C00L N0B 123.4(2) . . ?
C00S C00L C00O 119.6(2) . . ?
N009 C00M H00M 118.7 . . ?
N009 C00M C00T 122.5(2) . . ?
C00T C00M H00M 118.7 . . ?
O004 C00N C00C 116.9(2) . . ?
O007 C00N O004 127.3(2) . . ?
O007 C00N C00C 115.7(2) . . ?
C00J C00O C00L 118.0(2) . . ?
C00J C00O H00O 121.0 . . ?
C00L C00O H00O 121.0 . . ?
N006 C00P C00G 115.13(19) . . ?
N006 C00P H00C 108.5 . . ?
N006 C00P H00E 108.5 . . ?
C00G C00P H00C 108.5 . . ?
C00G C00P H00E 108.5 . . ?
H00C C00P H00E 107.5 . . ?
C00G C00Q H00Q 119.7 . . ?
C00G C00Q C00R 120.7(2) . 3_576 ?
C00R C00Q H00Q 119.7 3_576 . ?
C00G C00R C00Q 120.6(2) . 3_576 ?
C00G C00R H00R 119.7 . . ?
C00Q C00R H00R 119.7 3_576 . ?
C00L C00S H00S 120.7 . . ?
C00V C00S C00L 118.7(2) . . ?
C00V C00S H00S 120.7 . . ?
C00K C00T C00M 118.9(3) . . ?
C00K C00T H00T 120.5 . . ?
C00M C00T H00T 120.5 . . ?
C00K C00U H00U 120.8 . . ?
C00W C00U C00K 118.4(2) . . ?
C00W C00U H00U 120.8 . . ?
N008 C00V C00S 122.2(3) . . ?
N008 C00V H00V 118.9 . . ?
C00S C00V H00V 118.9 . . ?
N009 C00W C00U 122.8(2) . . ?
N009 C00W H00W 118.6 . . ?
C00U C00W H00W 118.6 . . ?
O00Y N0X O00Z 119.8(3) . . ?
O010 N0X O00Y 118.5(4) . . ?
O010 N0X O00Z 121.6(4) . . ?
H11A O11 H11B 113.9 . . ?

loop_
_geom_bond_atom_site_label_1
_geom_bond_atom_site_label_2
_geom_bond_distance
_geom_bond_site_symmetry_2
_geom_bond_publ_flag
Cu01 O002 1.9793(16) . ?
Cu01 O003 1.9985(16) . ?
Cu01 O004 2.2229(17) 4_575 ?
Cu01 N008 2.0117(19) 4_665 ?
Cu01 N009 2.0132(19) . ?
O002 C00E 1.269(3) . ?
O003 H00A 0.8499 . ?
O003 H00B 0.8499 . ?
O004 C00N 1.250(3) . ?
O005 C00E 1.232(3) . ?
N006 C00D 1.349(3) . ?
N006 C00H 1.349(3) . ?
N006 C00P 1.499(3) . ?
O007 C00N 1.244(3) . ?
N008 C00J 1.338(3) . ?
N008 C00V 1.343(3) . ?
N009 C00M 1.332(3) . ?
N009 C00W 1.337(3) . ?
N00A N0B 1.241(3) . ?
N00A C00K 1.440(3) . ?
N0B C00L 1.435(3) . ?
C00C C00D 1.375(3) . ?
C00C C00I 1.382(3) . ?
C00C C00N 1.519(3) . ?
C00D H00D 0.9300 . ?
C00E C00F 1.508(3) . ?
C00F C00H 1.374(3) . ?
C00F C00I 1.389(3) . ?
C00G C00P 1.511(3) . ?
C00G C00Q 1.388(4) . ?
C00G C00R 1.383(4) . ?
C00H H00H 0.9300 . ?
C00I H00I 0.9300 . ?
C00J H00J 0.9300 . ?
C00J C00O 1.379(3) . ?
C00K C00T 1.376(4) . ?
C00K C00U 1.386(4) . ?
C00L C00O 1.386(4) . ?
C00L C00S 1.384(4) . ?
C00M H00M 0.9300 . ?
C00M C00T 1.381(4) . ?
C00O H00O 0.9300 . ?
C00P H00C 0.9700 . ?
C00P H00E 0.9700 . ?
C00Q H00Q 0.9300 . ?
C00Q C00R 1.389(4) 3_576 ?
C00R H00R 0.9300 . ?
C00S H00S 0.9300 . ?
C00S C00V 1.380(4) . ?
C00T H00T 0.9300 . ?
C00U H00U 0.9300 . ?
C00U C00W 1.379(4) . ?
C00V H00V 0.9300 . ?
C00W H00W 0.9300 . ?
N0X O00Y 1.231(4) . ?
N0X O00Z 1.245(5) . ?
N0X O010 1.205(4) . ?
O11 H11A 0.8500 . ?
O11 H11B 0.809(18) . ?
